data_7017327
loop_
_publ_author_name
'Lee, Kang Mun'
'Huh, Jung Oh'
'Kim, Taewon'
'Do, Youngkyu'
'Lee, Min Hyung'

_publ_section_title
;
 A highly Lewis acidic triarylborane bearing peripheral o-carborane cages.
;
_journal_issue 44
_journal_name_full 'Dalton transactions (Cambridge, England : 2003)'
_journal_page_first 11758
_journal_page_last 11764
_journal_paper_doi 10.1039/c1dt11064k
_journal_volume 40
_journal_year 2011
_chemical_formula_moiety C48H69B31C1H2Cl2
_chemical_formula_sum 'C49 H71 B31 Cl2'
_chemical_formula_weight 1066.07
_chemical_name_systematic
;
?
;
_space_group_IT_number 14
_symmetry_cell_setting monoclinic
_symmetry_space_group_name_Hall '-P 2ybc'
_symmetry_space_group_name_H-M 'P 1 21/c 1'
_atom_sites_solution_hydrogens geom
_atom_sites_solution_primary direct
_atom_sites_solution_secondary difmap
_audit_creation_method SHELXL-97
_cell_angle_alpha 90.00
_cell_angle_beta 111.808(6)
_cell_angle_gamma 90.00
_cell_formula_units_Z 4
_cell_length_a 19.882(2)
_cell_length_b 14.7429(16)
_cell_length_c 23.618(3)
_cell_measurement_reflns_used 7878
_cell_measurement_temperature 296(2)
_cell_measurement_theta_max 22.04
_cell_measurement_theta_min 1.10
_cell_volume 6427.4(13)
_computing_cell_refinement 'Bruker APEX II'
_computing_data_collection 'Bruker APEX II'
_computing_data_reduction 'Bruker APEX II'
_computing_molecular_graphics ORTEP3
_computing_publication_material 'Bruker SHELXTL'
_computing_structure_refinement 'SHELXL-97 (Sheldrick, 1997)'
_computing_structure_solution 'SHELXS-97 (Sheldrick, 1990)'
_diffrn_ambient_temperature 296(2)
_diffrn_measured_fraction_theta_full 0.994
_diffrn_measured_fraction_theta_max 0.994
_diffrn_measurement_device_type 'CCD area detector'
_diffrn_measurement_method 'phi and omega scans'
_diffrn_radiation_monochromator graphite
_diffrn_radiation_source 'fine-focus sealed tube'
_diffrn_radiation_type MoK\a
_diffrn_radiation_wavelength 0.71073
_diffrn_reflns_av_R_equivalents 0.0514
_diffrn_reflns_av_sigmaI/netI 0.0513
_diffrn_reflns_limit_h_max 20
_diffrn_reflns_limit_h_min -18
_diffrn_reflns_limit_k_max 15
_diffrn_reflns_limit_k_min -15
_diffrn_reflns_limit_l_max 24
_diffrn_reflns_limit_l_min -24
_diffrn_reflns_number 36715
_diffrn_reflns_theta_full 22.04
_diffrn_reflns_theta_max 22.04
_diffrn_reflns_theta_min 1.10
_exptl_absorpt_coefficient_mu 0.135
_exptl_absorpt_correction_T_max 0.941
_exptl_absorpt_correction_T_min 0.930
_exptl_absorpt_correction_type multi-scan
_exptl_absorpt_process_details SADABS
_exptl_crystal_colour colorless
_exptl_crystal_density_diffrn 1.102
_exptl_crystal_density_method 'not measured'
_exptl_crystal_description platy
_exptl_crystal_F_000 2216
_exptl_crystal_size_max 0.4
_exptl_crystal_size_mid 0.3
_exptl_crystal_size_min 0.2
_refine_diff_density_max 0.899
_refine_diff_density_min -0.565
_refine_diff_density_rms 0.111
_refine_ls_extinction_method none
_refine_ls_goodness_of_fit_ref 1.042
_refine_ls_hydrogen_treatment mixed
_refine_ls_matrix_type full
_refine_ls_number_parameters 865
_refine_ls_number_reflns 7878
_refine_ls_number_restraints 13
_refine_ls_restrained_S_all 1.046
_refine_ls_R_factor_all 0.1200
_refine_ls_R_factor_gt 0.0794
_refine_ls_shift/su_max 0.013
_refine_ls_shift/su_mean 0.001
_refine_ls_structure_factor_coef Fsqd
_refine_ls_weighting_details 'calc w=1/[\s^2^(Fo^2^)+(0.1761P)^2^+0.0000P] where P=(Fo^2^+2Fc^2^)/3'
_refine_ls_weighting_scheme calc
_refine_ls_wR_factor_gt 0.2330
_refine_ls_wR_factor_ref 0.2606
_reflns_number_gt 4683
_reflns_number_total 7878
_reflns_threshold_expression >2sigma(I)
_cod_data_source_file c1dt11064k.txt
_cod_data_source_block 2
_cod_depositor_comments
;
The following automatic conversions were performed:

'_symmetry_cell_setting' value 'Monoclinic' changed to 'monoclinic'
according to /home/saulius/struct/CIF-dictionaries/cif_core.dic
dictionary named 'cif_core.dic' version 2.4.1 from 2010-06-29.

Automatic conversion script
Id: cif_fix_values 1715 2011-07-08 13:25:40Z adriana 
;
_cod_original_cell_volume 6427.3(12)
_cod_original_sg_symbol_H-M P2(1)/c
_cod_database_code 7017327

loop_
_symmetry_equiv_pos_as_xyz
'x, y, z'
'-x, y+1/2, -z+1/2'
'-x, -y, -z'
'x, -y-1/2, z-1/2'

loop_
_atom_site_label
_atom_site_type_symbol
_atom_site_fract_x
_atom_site_fract_y
_atom_site_fract_z
_atom_site_U_iso_or_equiv
_atom_site_adp_type
_atom_site_occupancy
_atom_site_symmetry_multiplicity
_atom_site_calc_flag
_atom_site_refinement_flags
B1 B 0.2594(2) 0.9482(3) 0.6092(2) 0.0487(12) Uani 1 1 d .
C1 C 0.4001(2) 1.1540(3) 0.83850(17) 0.0489(11) Uani 1 1 d .
C2 C 0.3758(2) 1.1226(3) 0.89913(18) 0.0518(11) Uani 1 1 d .
C3 C 0.2978(2) 1.0065(3) 0.66826(17) 0.0449(10) Uani 1 1 d .
C4 C 0.3717(2) 0.9931(3) 0.70538(18) 0.0498(11) Uani 1 1 d .
C5 C 0.4035(2) 1.0411(3) 0.75938(18) 0.0512(11) Uani 1 1 d .
H5 H 0.4520 1.0309 0.7832 0.061 Uiso 1 1 calc R
C6 C 0.3644(2) 1.1045(3) 0.77858(17) 0.0456(10) Uani 1 1 d .
C7 C 0.2921(2) 1.1189(3) 0.74212(18) 0.0521(11) Uani 1 1 d .
H7 H 0.2653 1.1609 0.7544 0.063 Uiso 1 1 calc R
C8 C 0.2587(2) 1.0722(3) 0.68784(18) 0.0509(11) Uani 1 1 d .
C9 C 0.3206(2) 1.0489(3) 0.89006(17) 0.0527(11) Uani 1 1 d .
C10 C 0.3416(3) 0.9596(3) 0.9037(2) 0.0694(13) Uani 1 1 d .
H10 H 0.3904 0.9445 0.9174 0.083 Uiso 1 1 calc R
C11 C 0.2900(4) 0.8919(4) 0.8969(3) 0.0876(16) Uani 1 1 d .
H11 H 0.3047 0.8320 0.9063 0.105 Uiso 1 1 calc R
C12 C 0.2188(4) 0.9130(4) 0.8768(2) 0.0862(16) Uani 1 1 d .
H12 H 0.1847 0.8675 0.8717 0.103 Uiso 1 1 calc R
C13 C 0.1969(3) 1.0007(5) 0.8640(3) 0.0899(17) Uani 1 1 d .
H13 H 0.1479 1.0150 0.8504 0.108 Uiso 1 1 calc R
C14 C 0.2474(3) 1.0686(4) 0.8711(2) 0.0776(14) Uani 1 1 d .
H14 H 0.2320 1.1284 0.8631 0.093 Uiso 1 1 calc R
C15 C 0.4195(2) 0.9276(3) 0.6879(2) 0.0657(13) Uani 1 1 d .
H9A H 0.4045 0.8665 0.6909 0.099 Uiso 1 1 calc R
H9B H 0.4690 0.9354 0.7149 0.099 Uiso 1 1 calc R
H9C H 0.4154 0.9394 0.6468 0.099 Uiso 1 1 calc R
C16 C 0.1783(2) 1.0909(3) 0.6533(2) 0.0715(14) Uani 1 1 d .
H16A H 0.1520 1.0347 0.6455 0.107 Uiso 1 1 calc R
H16B H 0.1717 1.1202 0.6153 0.107 Uiso 1 1 calc R
H16C H 0.1605 1.1296 0.6773 0.107 Uiso 1 1 calc R
B2 B 0.4207(3) 1.2680(4) 0.8434(2) 0.0583(14) Uani 1 1 d .
B3 B 0.3486(3) 1.2253(4) 0.8633(2) 0.0558(14) Uani 1 1 d .
B4 B 0.4089(3) 1.3066(4) 0.9097(2) 0.0667(16) Uani 1 1 d .
B5 B 0.4966(3) 1.2825(4) 0.9117(2) 0.0695(16) Uani 1 1 d .
B6 B 0.4896(3) 1.1842(4) 0.8653(2) 0.0573(14) Uani 1 1 d .
B7 B 0.3794(3) 1.2155(4) 0.9432(2) 0.0599(14) Uani 1 1 d .
B8 B 0.4718(3) 1.2493(4) 0.9736(3) 0.0703(16) Uani 1 1 d .
B9 B 0.5216(3) 1.1719(4) 0.9463(2) 0.0640(15) Uani 1 1 d .
B10 B 0.4602(3) 1.0921(4) 0.8992(2) 0.0537(13) Uani 1 1 d .
B11 B 0.4501(3) 1.1320(4) 0.9664(2) 0.0598(14) Uani 1 1 d .
H101 H 0.408(2) 1.307(3) 0.802(2) 0.080(14) Uiso 1 1 d .
H102 H 0.295(2) 1.238(3) 0.8380(19) 0.073(14) Uiso 1 1 d .
H103 H 0.388(2) 1.372(3) 0.9064(19) 0.073(13) Uiso 1 1 d .
H104 H 0.537(2) 1.336(3) 0.9202(18) 0.074(13) Uiso 1 1 d .
H105 H 0.5216(18) 1.169(2) 0.8357(16) 0.049(10) Uiso 1 1 d .
H106 H 0.3409(17) 1.218(2) 0.9640(14) 0.037(9) Uiso 1 1 d .
H107 H 0.502(2) 1.282(3) 1.021(2) 0.092(15) Uiso 1 1 d .
H108 H 0.581(2) 1.142(3) 0.9699(17) 0.063(11) Uiso 1 1 d .
H109 H 0.4705(18) 1.021(3) 0.8896(16) 0.053(11) Uiso 1 1 d .
H110 H 0.454(2) 1.082(3) 0.9992(19) 0.070(12) Uiso 1 1 d .
C17 C 0.0945(2) 1.1228(3) 0.37247(17) 0.0462(10) Uani 1 1 d .
C18 C 0.1073(2) 1.0818(3) 0.30758(17) 0.0485(11) Uani 1 1 d .
C19 C 0.2149(2) 0.9963(3) 0.54638(17) 0.0429(10) Uani 1 1 d .
C20 C 0.2467(2) 1.0658(3) 0.52250(17) 0.0437(10) Uani 1 1 d .
C21 C 0.2071(2) 1.1051(3) 0.46720(18) 0.0467(10) Uani 1 1 d .
H25 H 0.2287 1.1504 0.4523 0.056 Uiso 1 1 calc R
C22 C 0.1363(2) 1.0798(3) 0.43268(17) 0.0444(10) Uani 1 1 d .
C23 C 0.1044(2) 1.0130(3) 0.45656(19) 0.0527(11) Uani 1 1 d .
H27 H 0.0565 0.9964 0.4351 0.063 Uiso 1 1 calc R
C24 C 0.1427(2) 0.9712(3) 0.51144(19) 0.0499(11) Uani 1 1 d .
C25 C 0.1608(2) 1.0061(3) 0.31691(17) 0.0493(11) Uani 1 1 d .
C30 C 0.1393(3) 0.9166(4) 0.3113(2) 0.0789(15) Uani 1 1 d .
H30 H 0.0909 0.9024 0.3027 0.095 Uiso 1 1 calc R
C29 C 0.1893(4) 0.8471(4) 0.3185(3) 0.1005(19) Uani 1 1 d .
H31 H 0.1739 0.7871 0.3140 0.121 Uiso 1 1 calc R
C28 C 0.2604(4) 0.8664(4) 0.3320(2) 0.0870(17) Uani 1 1 d .
H32 H 0.2936 0.8198 0.3371 0.104 Uiso 1 1 calc R
C27 C 0.2832(3) 0.9562(5) 0.3382(3) 0.0906(17) Uani 1 1 d .
H33 H 0.3319 0.9698 0.3477 0.109 Uiso 1 1 calc R
C26 C 0.2337(3) 1.0251(3) 0.3303(2) 0.0699(14) Uani 1 1 d .
H34 H 0.2491 1.0851 0.3339 0.084 Uiso 1 1 calc R
C31 C 0.3242(2) 1.0950(3) 0.5544(2) 0.0650(13) Uani 1 1 d .
H29A H 0.3379 1.1346 0.5283 0.098 Uiso 1 1 calc R
H29B H 0.3551 1.0425 0.5640 0.098 Uiso 1 1 calc R
H29C H 0.3292 1.1264 0.5914 0.098 Uiso 1 1 calc R
C32 C 0.1026(3) 0.8988(4) 0.5329(2) 0.0814(16) Uani 1 1 d .
H25A H 0.0513 0.9076 0.5129 0.122 Uiso 1 1 calc R
H25B H 0.1158 0.9035 0.5762 0.122 Uiso 1 1 calc R
H25C H 0.1155 0.8398 0.5229 0.122 Uiso 1 1 calc R
B12 B 0.0758(3) 1.2372(4) 0.3634(2) 0.0596(14) Uani 1 1 d .
B13 B 0.1400(3) 1.1876(3) 0.3364(2) 0.0503(13) Uani 1 1 d .
B14 B 0.0761(3) 1.2667(4) 0.2903(3) 0.0697(16) Uani 1 1 d .
B15 B -0.0078(3) 1.2468(5) 0.3001(3) 0.0759(17) Uani 1 1 d .
B16 B 0.0058(3) 1.1559(4) 0.3525(2) 0.0616(15) Uani 1 1 d .
B17 B 0.0977(3) 1.1687(4) 0.2573(2) 0.0645(15) Uani 1 1 d .
B18 B 0.0053(3) 1.2049(4) 0.2348(3) 0.0738(17) Uani 1 1 d .
B19 B -0.0372(3) 1.1360(5) 0.2729(3) 0.0730(17) Uani 1 1 d .
B20 B 0.0272(3) 1.0575(4) 0.3192(2) 0.0580(14) Uani 1 1 d .
B21 B 0.0271(3) 1.0872(4) 0.2457(2) 0.0620(15) Uani 1 1 d .
H111 H 0.093(2) 1.284(3) 0.4023(19) 0.063(12) Uiso 1 1 d .
H112 H 0.198(2) 1.194(2) 0.3570(16) 0.052(11) Uiso 1 1 d .
H113 H 0.099(2) 1.336(3) 0.2838(18) 0.071(12) Uiso 1 1 d .
H114 H -0.048(2) 1.305(3) 0.3045(19) 0.079(13) Uiso 1 1 d .
H115 H -0.020(2) 1.151(3) 0.390(2) 0.091(14) Uiso 1 1 d .
H116 H 0.1331(19) 1.169(2) 0.2314(16) 0.055(11) Uiso 1 1 d .
H117 H -0.017(2) 1.237(3) 0.1854(19) 0.067(12) Uiso 1 1 d .
H118 H -0.094(3) 1.112(3) 0.253(2) 0.087(14) Uiso 1 1 d .
H119 H 0.019(2) 0.988(3) 0.3330(19) 0.073(13) Uiso 1 1 d .
H120 H 0.022(2) 1.034(3) 0.2106(19) 0.067(12) Uiso 1 1 d .
C33 C 0.2767(2) 0.5473(3) 0.62332(18) 0.0480(11) Uani 1 1 d .
C34 C 0.1978(2) 0.4886(3) 0.58271(19) 0.0563(12) Uani 1 1 d .
C35 C 0.2649(2) 0.8408(3) 0.61306(16) 0.0473(10) Uani 1 1 d .
C36 C 0.2538(2) 0.7936(3) 0.66088(18) 0.0525(11) Uani 1 1 d .
C37 C 0.2581(2) 0.6985(3) 0.66338(18) 0.0554(11) Uani 1 1 d .
H45 H 0.2500 0.6681 0.6948 0.066 Uiso 1 1 calc R
C38 C 0.2742(2) 0.6488(3) 0.62009(17) 0.0463(10) Uani 1 1 d .
C39 C 0.2858(2) 0.6951(3) 0.57351(18) 0.0511(11) Uani 1 1 d .
H47 H 0.2971 0.6625 0.5445 0.061 Uiso 1 1 calc R
C40 C 0.2808(2) 0.7904(3) 0.56902(17) 0.0477(10) Uani 1 1 d .
C41 C 0.1320(3) 0.5446(3) 0.5479(2) 0.0712(14) Uani 1 1 d U
C42 C 0.0850(4) 0.5748(5) 0.5727(3) 0.120(2) Uani 1 1 d U
H50 H 0.0927 0.5596 0.6128 0.143 Uiso 1 1 calc R
C43 C 0.0256(4) 0.6278(7) 0.5402(5) 0.165(4) Uani 1 1 d .
H51 H -0.0058 0.6474 0.5586 0.198 Uiso 1 1 calc R
C44 C 0.0134(6) 0.6506(6) 0.4831(6) 0.165(5) Uani 1 1 d .
H52 H -0.0253 0.6882 0.4621 0.199 Uiso 1 1 calc R
C45 C 0.0573(6) 0.6193(10) 0.4551(6) 0.205(6) Uani 1 1 d .
H53 H 0.0469 0.6323 0.4141 0.247 Uiso 1 1 calc R
C46 C 0.1191(4) 0.5666(6) 0.4886(4) 0.148(3) Uani 1 1 d .
H54 H 0.1507 0.5472 0.4703 0.178 Uiso 1 1 calc R
C47 C 0.2340(3) 0.8401(3) 0.7101(2) 0.0759(15) Uani 1 1 d .
H8A H 0.2136 0.7964 0.7293 0.114 Uiso 1 1 calc R
H8B H 0.1991 0.8871 0.6920 0.114 Uiso 1 1 calc R
H8C H 0.2766 0.8662 0.7400 0.114 Uiso 1 1 calc R
C48 C 0.2936(3) 0.8324(3) 0.51491(19) 0.0656(13) Uani 1 1 d .
H7A H 0.3178 0.7893 0.4986 0.098 Uiso 1 1 calc R
H7B H 0.3230 0.8856 0.5280 0.098 Uiso 1 1 calc R
H7C H 0.2479 0.8485 0.4840 0.098 Uiso 1 1 calc R
B22 B 0.3244(3) 0.4892(4) 0.6887(2) 0.0559(14) Uani 1 1 d .
B23 B 0.2278(3) 0.4929(4) 0.6614(2) 0.0531(13) Uani 1 1 d .
B24 B 0.2740(3) 0.3892(4) 0.6877(3) 0.0629(15) Uani 1 1 d .
B25 B 0.3495(4) 0.3858(4) 0.6661(3) 0.0698(16) Uani 1 1 d .
B26 B 0.3507(3) 0.4856(4) 0.6253(3) 0.0614(15) Uani 1 1 d .
B27 B 0.1945(3) 0.3912(4) 0.6217(3) 0.0655(15) Uani 1 1 d .
B28 B 0.2695(4) 0.3247(4) 0.6242(3) 0.0765(17) Uani 1 1 d .
B29 B 0.3154(4) 0.3845(4) 0.5845(3) 0.0728(17) Uani 1 1 d .
B30 B 0.2712(3) 0.4872(4) 0.5586(2) 0.0607(14) Uani 1 1 d .
B31 B 0.2203(4) 0.3879(4) 0.5571(3) 0.0704(16) Uani 1 1 d .
H121 H 0.356(3) 0.541(4) 0.727(3) 0.119(19) Uiso 1 1 d .
H122 H 0.193(2) 0.533(3) 0.6782(17) 0.061(11) Uiso 1 1 d .
H123 H 0.2746(18) 0.364(2) 0.7339(17) 0.056(11) Uiso 1 1 d .
H124 H 0.398(2) 0.354(3) 0.6910(19) 0.075(14) Uiso 1 1 d .
H125 H 0.396(2) 0.522(3) 0.627(2) 0.087(15) Uiso 1 1 d .
H126 H 0.139(2) 0.371(3) 0.6153(18) 0.072(13) Uiso 1 1 d .
H127 H 0.264(2) 0.247(3) 0.6203(19) 0.079(13) Uiso 1 1 d .
H128 H 0.343(2) 0.350(3) 0.563(2) 0.092(15) Uiso 1 1 d .
H129 H 0.2679(18) 0.529(2) 0.5150(17) 0.055(10) Uiso 1 1 d .
H130 H 0.179(2) 0.360(3) 0.5148(19) 0.072(13) Uiso 1 1 d .
C101 C 0.4974(5) 0.7227(4) 0.8322(7) 0.254(7) Uani 1 1 d D
H55A H 0.5006 0.7261 0.7922 0.305 Uiso 1 1 calc R
H55B H 0.5453 0.7353 0.8621 0.305 Uiso 1 1 calc R
Cl1 Cl 0.43910(17) 0.8069(2) 0.83696(13) 0.2014(13) Uani 1 1 d D
Cl2 Cl 0.47501(16) 0.6166(3) 0.8429(2) 0.301(3) Uani 1 1 d D

loop_
_atom_site_aniso_label
_atom_site_aniso_U_11
_atom_site_aniso_U_22
_atom_site_aniso_U_33
_atom_site_aniso_U_23
_atom_site_aniso_U_13
_atom_site_aniso_U_12
B1 0.048(3) 0.055(3) 0.049(3) 0.004(2) 0.025(2) 0.001(2)
C1 0.055(3) 0.058(3) 0.035(2) 0.009(2) 0.017(2) 0.014(2)
C2 0.057(3) 0.062(3) 0.038(2) 0.007(2) 0.019(2) 0.010(2)
C3 0.051(3) 0.047(2) 0.037(2) 0.0074(19) 0.015(2) 0.005(2)
C4 0.059(3) 0.054(3) 0.040(3) 0.004(2) 0.023(2) 0.016(2)
C5 0.046(2) 0.066(3) 0.040(3) 0.007(2) 0.015(2) 0.015(2)
C6 0.051(3) 0.056(3) 0.030(2) 0.0033(19) 0.015(2) 0.008(2)
C7 0.051(3) 0.064(3) 0.041(3) 0.005(2) 0.016(2) 0.018(2)
C8 0.056(3) 0.056(3) 0.042(3) 0.009(2) 0.021(2) 0.013(2)
C9 0.063(3) 0.062(3) 0.033(2) 0.005(2) 0.019(2) 0.006(2)
C10 0.076(3) 0.066(4) 0.065(3) 0.002(3) 0.025(3) -0.001(3)
C11 0.119(5) 0.061(4) 0.090(4) 0.002(3) 0.047(4) -0.007(4)
C12 0.093(5) 0.085(5) 0.073(4) -0.003(3) 0.022(3) -0.029(4)
C13 0.064(4) 0.106(5) 0.089(4) 0.011(4) 0.017(3) -0.009(4)
C14 0.067(4) 0.070(4) 0.091(4) 0.016(3) 0.024(3) 0.004(3)
C15 0.062(3) 0.076(3) 0.057(3) -0.005(2) 0.021(2) 0.020(2)
C16 0.050(3) 0.090(4) 0.064(3) -0.007(3) 0.009(2) 0.019(3)
B2 0.064(4) 0.065(4) 0.044(3) 0.006(3) 0.018(3) 0.004(3)
B3 0.063(4) 0.060(3) 0.045(3) 0.008(3) 0.020(3) 0.017(3)
B4 0.090(4) 0.057(4) 0.053(3) -0.002(3) 0.026(3) 0.003(3)
B5 0.075(4) 0.077(4) 0.044(3) 0.001(3) 0.007(3) -0.007(3)
B6 0.052(3) 0.075(4) 0.043(3) 0.009(3) 0.015(3) 0.007(3)
B7 0.070(4) 0.064(4) 0.050(3) -0.004(3) 0.027(3) 0.012(3)
B8 0.082(4) 0.074(4) 0.052(3) -0.005(3) 0.021(3) 0.002(3)
B9 0.070(4) 0.076(4) 0.045(3) 0.009(3) 0.020(3) 0.008(3)
B10 0.054(3) 0.065(4) 0.040(3) 0.007(3) 0.016(2) 0.014(3)
B11 0.067(4) 0.073(4) 0.034(3) 0.005(3) 0.013(3) 0.009(3)
C17 0.045(2) 0.055(3) 0.039(2) 0.0015(19) 0.017(2) -0.005(2)
C18 0.045(2) 0.064(3) 0.032(2) -0.002(2) 0.0090(19) -0.005(2)
C19 0.046(3) 0.047(2) 0.037(2) 0.0035(19) 0.016(2) 0.0018(19)
C20 0.042(2) 0.046(2) 0.040(2) 0.001(2) 0.012(2) -0.002(2)
C21 0.046(3) 0.051(3) 0.040(3) 0.007(2) 0.012(2) -0.003(2)
C22 0.045(3) 0.054(3) 0.036(2) 0.004(2) 0.018(2) 0.003(2)
C23 0.044(2) 0.068(3) 0.046(3) 0.007(2) 0.017(2) -0.009(2)
C24 0.049(3) 0.053(3) 0.048(3) 0.006(2) 0.018(2) -0.007(2)
C25 0.058(3) 0.054(3) 0.036(2) -0.006(2) 0.017(2) -0.002(2)
C30 0.064(3) 0.070(4) 0.094(4) -0.018(3) 0.019(3) 0.001(3)
C29 0.114(5) 0.065(4) 0.125(5) -0.021(3) 0.047(4) 0.000(4)
C28 0.090(5) 0.086(5) 0.075(4) -0.006(3) 0.020(3) 0.029(4)
C27 0.069(4) 0.102(5) 0.102(5) -0.008(4) 0.034(3) 0.012(3)
C26 0.064(3) 0.064(3) 0.089(4) -0.003(3) 0.036(3) 0.008(3)
C31 0.055(3) 0.071(3) 0.059(3) 0.013(2) 0.009(2) -0.012(2)
C32 0.069(3) 0.099(4) 0.075(3) 0.032(3) 0.026(3) -0.023(3)
B12 0.068(4) 0.057(3) 0.051(3) 0.006(3) 0.018(3) 0.014(3)
B13 0.056(3) 0.048(3) 0.047(3) 0.007(2) 0.019(3) -0.003(2)
B14 0.082(4) 0.070(4) 0.055(3) 0.015(3) 0.024(3) 0.009(3)
B15 0.070(4) 0.087(5) 0.065(4) 0.015(3) 0.018(3) 0.025(3)
B16 0.043(3) 0.087(4) 0.049(3) 0.008(3) 0.009(3) 0.011(3)
B17 0.072(4) 0.079(4) 0.046(3) 0.011(3) 0.026(3) 0.006(3)
B18 0.072(4) 0.094(5) 0.047(3) 0.012(3) 0.012(3) 0.014(3)
B19 0.042(3) 0.108(5) 0.054(4) 0.000(3) 0.001(3) 0.001(3)
B20 0.047(3) 0.075(4) 0.045(3) 0.002(3) 0.009(2) -0.007(3)
B21 0.057(3) 0.081(4) 0.039(3) 0.002(3) 0.006(3) -0.002(3)
C33 0.052(3) 0.048(3) 0.044(2) 0.0031(19) 0.019(2) -0.002(2)
C34 0.063(3) 0.055(3) 0.046(3) 0.003(2) 0.014(2) -0.011(2)
C35 0.055(3) 0.051(3) 0.035(2) 0.002(2) 0.016(2) -0.001(2)
C36 0.067(3) 0.053(3) 0.040(2) 0.000(2) 0.023(2) 0.002(2)
C37 0.069(3) 0.058(3) 0.043(3) 0.010(2) 0.026(2) 0.000(2)
C38 0.058(3) 0.049(3) 0.036(2) 0.000(2) 0.022(2) -0.003(2)
C39 0.056(3) 0.058(3) 0.045(3) 0.000(2) 0.024(2) 0.001(2)
C40 0.056(3) 0.050(3) 0.039(2) 0.003(2) 0.020(2) 0.000(2)
C41 0.071(3) 0.065(3) 0.060(3) 0.008(3) 0.004(3) -0.014(3)
C42 0.096(4) 0.142(5) 0.102(5) -0.010(4) 0.016(4) 0.037(4)
C43 0.093(6) 0.188(9) 0.155(8) -0.035(7) -0.023(6) 0.060(6)
C44 0.100(7) 0.099(6) 0.212(13) 0.018(7) -0.042(8) -0.020(5)
C45 0.112(8) 0.267(14) 0.171(10) 0.137(10) -0.024(7) -0.011(8)
C46 0.091(5) 0.216(9) 0.109(6) 0.065(6) 0.004(4) 0.004(5)
C47 0.124(4) 0.063(3) 0.065(3) 0.005(2) 0.062(3) 0.002(3)
C48 0.095(4) 0.060(3) 0.058(3) 0.010(2) 0.047(3) 0.008(3)
B22 0.056(3) 0.064(4) 0.046(3) 0.013(3) 0.017(3) 0.008(3)
B23 0.058(3) 0.051(3) 0.053(3) 0.008(2) 0.024(3) 0.001(3)
B24 0.076(4) 0.051(3) 0.067(4) 0.014(3) 0.033(3) 0.004(3)
B25 0.084(4) 0.062(4) 0.068(4) 0.015(3) 0.034(4) 0.016(3)
B26 0.071(4) 0.059(3) 0.065(4) 0.008(3) 0.038(3) 0.006(3)
B27 0.077(4) 0.055(3) 0.070(4) 0.004(3) 0.035(3) -0.010(3)
B28 0.109(5) 0.055(4) 0.079(4) 0.009(3) 0.050(4) 0.002(3)
B29 0.107(5) 0.054(4) 0.077(4) 0.000(3) 0.057(4) 0.006(3)
B30 0.084(4) 0.061(4) 0.044(3) -0.009(3) 0.031(3) -0.010(3)
B31 0.105(5) 0.049(3) 0.057(4) -0.004(3) 0.029(4) -0.011(3)
C101 0.196(10) 0.158(9) 0.45(2) 0.106(11) 0.170(12) -0.039(8)
Cl1 0.249(3) 0.169(2) 0.205(3) 0.057(2) 0.107(2) 0.089(2)
Cl2 0.154(2) 0.226(4) 0.499(7) -0.190(4) 0.092(3) -0.033(2)

loop_
_atom_type_symbol
_atom_type_description
_atom_type_scat_dispersion_real
_atom_type_scat_dispersion_imag
_atom_type_scat_source
C C 0.0033 0.0016 'International Tables Vol C Tables 4.2.6.8 and 6.1.1.4'
H H 0.0000 0.0000 'International Tables Vol C Tables 4.2.6.8 and 6.1.1.4'
B B 0.0013 0.0007 'International Tables Vol C Tables 4.2.6.8 and 6.1.1.4'
Cl Cl 0.1484 0.1585 'International Tables Vol C Tables 4.2.6.8 and 6.1.1.4'

loop_
_geom_angle_atom_site_label_1
_geom_angle_atom_site_label_2
_geom_angle_atom_site_label_3
_geom_angle
C3 B1 C19 120.3(4)
C3 B1 C35 119.6(4)
C19 B1 C35 120.1(4)
C6 C1 B6 122.2(3)
C6 C1 B3 118.9(3)
B6 C1 B3 112.7(4)
C6 C1 B2 123.4(3)
B6 C1 B2 62.1(3)
B3 C1 B2 62.4(3)
C6 C1 C2 117.7(3)
B6 C1 C2 109.5(3)
B3 C1 C2 59.9(2)
B2 C1 C2 109.7(3)
C6 C1 B10 117.1(3)
B6 C1 B10 62.0(3)
B3 C1 B10 110.8(3)
B2 C1 B10 112.4(4)
C2 C1 B10 59.9(2)
C9 C2 B7 122.1(3)
C9 C2 B3 119.2(4)
B7 C2 B3 61.8(3)
C9 C2 B11 121.3(3)
B7 C2 B11 63.0(3)
B3 C2 B11 112.7(4)
C9 C2 C1 119.2(3)
B7 C2 C1 109.1(3)
B3 C2 C1 59.5(2)
B11 C2 C1 109.4(3)
C9 C2 B10 117.9(4)
B7 C2 B10 112.7(4)
B3 C2 B10 110.8(3)
B11 C2 B10 61.5(3)
C1 C2 B10 60.3(2)
C4 C3 C8 117.4(4)
C4 C3 B1 121.5(3)
C8 C3 B1 121.0(4)
C5 C4 C3 120.7(3)
C5 C4 C15 117.2(4)
C3 C4 C15 122.1(4)
C4 C5 C6 121.4(4)
C7 C6 C5 118.3(4)
C7 C6 C1 121.5(3)
C5 C6 C1 120.2(4)
C8 C7 C6 121.7(4)
C7 C8 C3 120.4(4)
C7 C8 C16 116.8(4)
C3 C8 C16 122.7(4)
C10 C9 C14 117.7(4)
C10 C9 C2 121.0(4)
C14 C9 C2 121.2(4)
C9 C10 C11 120.6(5)
C12 C11 C10 120.2(5)
C11 C12 C13 120.2(5)
C12 C13 C14 120.1(5)
C13 C14 C9 121.0(5)
C1 B2 B4 105.6(4)
C1 B2 B5 106.3(4)
B4 B2 B5 60.0(3)
C1 B2 B6 58.6(3)
B4 B2 B6 108.0(4)
B5 B2 B6 60.8(3)
C1 B2 B3 58.6(3)
B4 B2 B3 59.6(3)
B5 B2 B3 107.6(4)
B6 B2 B3 106.7(4)
C1 B3 C2 60.7(2)
C1 B3 B7 107.5(4)
C2 B3 B7 58.7(3)
C1 B3 B4 105.9(4)
C2 B3 B4 106.0(4)
B7 B3 B4 60.2(3)
C1 B3 B2 59.0(3)
C2 B3 B2 107.7(4)
B7 B3 B2 108.5(4)
B4 B3 B2 59.6(3)
B3 B4 B2 60.7(3)
B3 B4 B5 108.5(4)
B2 B4 B5 60.1(3)
B3 B4 B7 59.9(3)
B2 B4 B7 109.2(4)
B5 B4 B7 109.0(4)
B3 B4 B8 107.9(4)
B2 B4 B8 108.5(4)
B5 B4 B8 60.3(3)
B7 B4 B8 60.2(3)
B4 B5 B2 59.9(3)
B4 B5 B8 60.2(3)
B2 B5 B8 108.3(4)
B4 B5 B6 107.2(4)
B2 B5 B6 59.8(3)
B8 B5 B6 107.4(4)
B4 B5 B9 107.3(4)
B2 B5 B9 107.6(4)
B8 B5 B9 59.6(3)
B6 B5 B9 59.5(3)
C1 B6 B2 59.2(3)
C1 B6 B10 59.9(3)
B2 B6 B10 108.4(4)
C1 B6 B9 106.1(3)
B2 B6 B9 108.2(4)
B10 B6 B9 59.1(3)
C1 B6 B5 105.7(4)
B2 B6 B5 59.4(3)
B10 B6 B5 107.8(4)
B9 B6 B5 60.8(3)
C2 B7 B3 59.5(3)
C2 B7 B4 106.5(4)
B3 B7 B4 59.9(3)
C2 B7 B8 105.9(4)
B3 B7 B8 107.8(4)
B4 B7 B8 60.2(3)
C2 B7 B11 59.1(3)
B3 B7 B11 107.8(4)
B4 B7 B11 107.8(4)
B8 B7 B11 59.6(3)
B11 B8 B4 108.2(4)
B11 B8 B7 60.7(3)
B4 B8 B7 59.6(3)
B11 B8 B5 108.7(4)
B4 B8 B5 59.5(3)
B7 B8 B5 107.8(4)
B11 B8 B9 59.3(3)
B4 B8 B9 107.9(4)
B7 B8 B9 107.7(4)
B5 B8 B9 61.1(3)
B11 B9 B10 60.5(3)
B11 B9 B8 60.2(3)
B10 B9 B8 108.0(4)
B11 B9 B6 108.7(4)
B10 B9 B6 60.3(3)
B8 B9 B6 107.3(4)
B11 B9 B5 108.0(4)
B10 B9 B5 107.9(4)
B8 B9 B5 59.3(3)
B6 B9 B5 59.7(3)
C2 B10 C1 59.8(2)
C2 B10 B9 105.7(4)
C1 B10 B9 105.8(4)
C2 B10 B11 58.9(3)
C1 B10 B11 106.9(3)
B9 B10 B11 59.7(3)
C2 B10 B6 106.3(3)
C1 B10 B6 58.1(3)
B9 B10 B6 60.6(3)
B11 B10 B6 108.3(4)
C2 B11 B9 106.2(3)
C2 B11 B10 59.5(3)
B9 B11 B10 59.8(3)
C2 B11 B8 105.1(4)
B9 B11 B8 60.6(3)
B10 B11 B8 107.8(4)
C2 B11 B7 57.9(3)
B9 B11 B7 108.0(4)
B10 B11 B7 106.9(3)
B8 B11 B7 59.7(3)
C22 C17 B16 122.1(3)
C22 C17 B12 123.4(3)
B16 C17 B12 62.3(3)
C22 C17 B13 119.5(3)
B16 C17 B13 112.1(3)
B12 C17 B13 61.9(3)
C22 C17 B20 117.3(3)
B16 C17 B20 61.6(3)
B12 C17 B20 112.2(3)
B13 C17 B20 110.4(3)
C22 C17 C18 118.4(3)
B16 C17 C18 109.0(3)
B12 C17 C18 109.0(3)
B13 C17 C18 59.4(2)
B20 C17 C18 60.1(2)
C25 C18 B17 123.3(3)
C25 C18 B21 122.9(4)
B17 C18 B21 62.9(3)
C25 C18 B13 118.1(3)
B17 C18 B13 61.7(3)
B21 C18 B13 112.7(4)
C25 C18 B20 117.5(4)
B17 C18 B20 112.9(3)
B21 C18 B20 62.1(3)
B13 C18 B20 110.7(3)
C25 C18 C17 117.0(3)
B17 C18 C17 109.5(3)
B21 C18 C17 109.8(3)
B13 C18 C17 60.0(2)
B20 C18 C17 59.8(2)
C24 C19 C20 117.4(3)
C24 C19 B1 121.5(3)
C20 C19 B1 121.1(3)
C21 C20 C19 119.8(4)
C21 C20 C31 118.2(4)
C19 C20 C31 121.9(3)
C20 C21 C22 122.8(4)
C21 C22 C23 117.6(4)
C21 C22 C17 121.9(3)
C23 C22 C17 120.4(4)
C24 C23 C22 121.2(4)
C23 C24 C19 121.2(4)
C23 C24 C32 116.7(4)
C19 C24 C32 122.1(4)
C30 C25 C26 118.3(4)
C30 C25 C18 121.3(4)
C26 C25 C18 120.3(4)
C25 C30 C29 120.7(5)
C28 C29 C30 120.5(6)
C29 C28 C27 119.7(5)
C26 C27 C28 119.9(5)
C27 C26 C25 120.9(5)
C17 B12 B16 58.7(3)
C17 B12 B13 59.5(3)
B16 B12 B13 107.3(4)
C17 B12 B15 105.9(4)
B16 B12 B15 59.8(3)
B13 B12 B15 107.5(4)
C17 B12 B14 106.3(4)
B16 B12 B14 107.9(4)
B13 B12 B14 59.5(3)
B15 B12 B14 60.3(3)
C18 B13 C17 60.6(2)
C18 B13 B17 58.6(3)
C17 B13 B17 107.6(4)
C18 B13 B14 105.9(4)
C17 B13 B14 106.2(4)
B17 B13 B14 60.1(3)
C18 B13 B12 107.2(4)
C17 B13 B12 58.6(3)
B17 B13 B12 108.8(4)
B14 B13 B12 60.3(3)
B13 B14 B17 59.8(3)
B13 B14 B18 107.8(4)
B17 B14 B18 60.7(3)
B13 B14 B12 60.2(3)
B17 B14 B12 108.4(4)
B18 B14 B12 107.6(4)
B13 B14 B15 107.6(4)
B17 B14 B15 108.2(5)
B18 B14 B15 59.4(3)
B12 B14 B15 59.8(3)
B18 B15 B19 59.9(4)
B18 B15 B16 108.1(4)
B19 B15 B16 60.1(3)
B18 B15 B12 108.1(4)
B19 B15 B12 108.0(4)
B16 B15 B12 60.1(3)
B18 B15 B14 59.9(3)
B19 B15 B14 107.6(4)
B16 B15 B14 107.8(4)
B12 B15 B14 59.9(3)
C17 B16 B20 60.0(3)
C17 B16 B15 106.3(4)
B20 B16 B15 107.9(4)
C17 B16 B19 106.6(4)
B20 B16 B19 59.8(3)
B15 B16 B19 59.9(3)
C17 B16 B12 58.9(3)
B20 B16 B12 108.1(4)
B15 B16 B12 60.1(3)
B19 B16 B12 107.9(4)
C18 B17 B13 59.8(3)
C18 B17 B14 106.8(4)
B13 B17 B14 60.1(3)
C18 B17 B21 58.8(3)
B13 B17 B21 107.9(4)
B14 B17 B21 108.1(4)
C18 B17 B18 105.5(4)
B13 B17 B18 107.4(4)
B14 B17 B18 59.9(3)
B21 B17 B18 59.7(3)
B19 B18 B15 60.2(3)
B19 B18 B14 108.5(4)
B15 B18 B14 60.7(3)
B19 B18 B21 60.3(3)
B15 B18 B21 108.7(4)
B14 B18 B21 108.0(4)
B19 B18 B17 108.0(4)
B15 B18 B17 108.2(4)
B14 B18 B17 59.4(3)
B21 B18 B17 60.0(3)
B18 B19 B20 108.5(4)
B18 B19 B15 59.9(4)
B20 B19 B15 108.3(4)
B18 B19 B16 108.1(4)
B20 B19 B16 60.1(3)
B15 B19 B16 60.0(3)
B18 B19 B21 60.3(3)
B20 B19 B21 60.5(3)
B15 B19 B21 108.5(4)
B16 B19 B21 108.7(4)
C17 B20 C18 60.1(2)
C17 B20 B19 105.7(4)
C18 B20 B19 105.2(4)
C17 B20 B16 58.4(3)
C18 B20 B16 106.5(4)
B19 B20 B16 60.2(3)
C17 B20 B21 106.7(4)
C18 B20 B21 58.0(3)
B19 B20 B21 60.1(3)
B16 B20 B21 108.4(4)
C18 B21 B19 106.0(4)
C18 B21 B18 105.5(4)
B19 B21 B18 59.4(3)
C18 B21 B17 58.3(3)
B19 B21 B17 107.5(4)
B18 B21 B17 60.3(3)
C18 B21 B20 59.9(3)
B19 B21 B20 59.4(3)
B18 B21 B20 106.9(4)
B17 B21 B20 107.4(4)
C38 C33 B22 122.8(4)
C38 C33 B26 122.8(3)
B22 C33 B26 61.8(3)
C38 C33 C34 117.7(3)
B22 C33 C34 109.5(3)
B26 C33 C34 109.9(3)
C38 C33 B30 118.4(3)
B22 C33 B30 111.8(3)
B26 C33 B30 61.7(3)
C34 C33 B30 60.6(3)
C38 C33 B23 118.1(3)
B22 C33 B23 62.2(3)
B26 C33 B23 112.2(3)
C34 C33 B23 59.6(3)
B30 C33 B23 110.8(3)
C41 C34 B27 123.4(4)
C41 C34 B31 124.5(4)
B27 C34 B31 62.3(3)
C41 C34 B23 116.7(4)
B27 C34 B23 61.4(3)
B31 C34 B23 112.2(4)
C41 C34 C33 116.8(3)
B27 C34 C33 109.1(3)
B31 C34 C33 109.0(3)
B23 C34 C33 60.5(2)
C41 C34 B30 119.2(4)
B27 C34 B30 111.5(4)
B31 C34 B30 61.3(3)
B23 C34 B30 110.7(3)
C33 C34 B30 59.7(2)
C40 C35 C36 118.5(4)
C40 C35 B1 121.0(3)
C36 C35 B1 120.6(3)
C37 C36 C35 120.0(4)
C37 C36 C47 116.5(4)
C35 C36 C47 123.4(4)
C38 C37 C36 121.5(4)
C39 C38 C37 118.5(4)
C39 C38 C33 121.4(3)
C37 C38 C33 120.1(3)
C38 C39 C40 121.6(4)
C35 C40 C39 119.9(3)
C35 C40 C48 124.0(4)
C39 C40 C48 116.0(3)
C42 C41 C46 118.1(6)
C42 C41 C34 123.1(5)
C46 C41 C34 118.9(6)
C41 C42 C43 122.1(8)
C44 C43 C42 120.2(10)
C43 C44 C45 120.3(11)
C44 C45 C46 119.5(11)
C41 C46 C45 119.7(9)
C33 B22 B25 106.6(4)
C33 B22 B26 59.2(3)
B25 B22 B26 60.3(3)
C33 B22 B24 106.3(4)
B25 B22 B24 59.8(3)
B26 B22 B24 107.9(4)
C33 B22 B23 59.8(3)
B25 B22 B23 107.9(4)
B26 B22 B23 108.2(4)
B24 B22 B23 59.7(3)
C34 B23 C33 59.9(2)
C34 B23 B27 59.0(3)
C33 B23 B27 106.7(4)
C34 B23 B24 105.7(4)
C33 B23 B24 105.2(3)
B27 B23 B24 59.7(3)
C34 B23 B22 106.4(3)
C33 B23 B22 58.0(3)
B27 B23 B22 107.9(4)
B24 B23 B22 60.0(3)
B28 B24 B25 60.9(3)
B28 B24 B27 60.5(3)
B25 B24 B27 109.1(4)
B28 B24 B23 108.3(4)
B25 B24 B23 108.1(4)
B27 B24 B23 59.9(3)
B28 B24 B22 108.1(4)
B25 B24 B22 59.3(3)
B27 B24 B22 108.4(4)
B23 B24 B22 60.4(3)
B22 B25 B24 61.0(3)
B22 B25 B26 60.2(3)
B24 B25 B26 108.7(4)
B22 B25 B28 108.3(4)
B24 B25 B28 59.4(3)
B26 B25 B28 108.0(4)
B22 B25 B29 107.6(4)
B24 B25 B29 106.8(5)
B26 B25 B29 59.8(3)
B28 B25 B29 59.4(3)
C33 B26 B22 59.0(3)
C33 B26 B25 105.8(4)
B22 B26 B25 59.5(3)
C33 B26 B30 59.7(3)
B22 B26 B30 107.9(4)
B25 B26 B30 108.0(4)
C33 B26 B29 105.6(4)
B22 B26 B29 107.8(4)
B25 B26 B29 60.8(3)
B30 B26 B29 59.0(3)
H126 B27 C34 113(2)
H126 B27 B24 130(2)
C34 B27 B24 106.7(4)
H126 B27 B23 118(2)
C34 B27 B23 59.5(3)
B24 B27 B23 60.4(3)
H126 B27 B28 130(2)
C34 B27 B28 106.3(4)
B24 B27 B28 59.5(3)
B23 B27 B28 108.0(4)
H126 B27 B31 118(2)
C34 B27 B31 58.9(3)
B24 B27 B31 108.0(4)
B23 B27 B31 107.9(4)
B28 B27 B31 60.4(3)
B24 B28 B27 60.0(3)
B24 B28 B29 108.2(4)
B27 B28 B29 107.6(4)
B24 B28 B25 59.8(3)
B27 B28 B25 107.9(4)
B29 B28 B25 60.7(3)
B24 B28 B31 108.3(4)
B27 B28 B31 60.2(3)
B29 B28 B31 59.3(4)
B25 B28 B31 108.2(4)
B30 B29 B31 60.8(3)
B30 B29 B28 109.1(4)
B31 B29 B28 60.8(3)
B30 B29 B26 60.4(3)
B31 B29 B26 109.3(4)
B28 B29 B26 108.0(4)
B30 B29 B25 108.0(4)
B31 B29 B25 108.7(4)
B28 B29 B25 59.9(3)
B26 B29 B25 59.3(3)
C33 B30 B29 106.0(4)
C33 B30 C34 59.6(2)
B29 B30 C34 105.6(4)
C33 B30 B26 58.6(3)
B29 B30 B26 60.6(3)
C34 B30 B26 106.6(3)
C33 B30 B31 106.7(3)
B29 B30 B31 60.0(3)
C34 B30 B31 58.5(3)
B26 B30 B31 108.7(4)
C34 B31 B29 106.2(4)
C34 B31 B30 60.2(3)
B29 B31 B30 59.2(3)
C34 B31 B27 58.8(3)
B29 B31 B27 107.4(4)
B30 B31 B27 107.7(4)
C34 B31 B28 105.4(4)
B29 B31 B28 59.9(3)
B30 B31 B28 107.1(4)
B27 B31 B28 59.4(3)
Cl2 C101 Cl1 116.0(5)

loop_
_geom_bond_atom_site_label_1
_geom_bond_atom_site_label_2
_geom_bond_distance
B1 C3 1.573(6)
B1 C19 1.585(6)
B1 C35 1.588(6)
C1 C6 1.514(5)
C1 B6 1.712(7)
C1 B3 1.715(6)
C1 B2 1.723(7)
C1 C2 1.736(5)
C1 B10 1.746(6)
C2 C9 1.502(6)
C2 B7 1.706(7)
C2 B3 1.722(7)
C2 B11 1.728(7)
C2 B10 1.738(6)
C3 C4 1.417(5)
C3 C8 1.422(5)
C4 C5 1.389(6)
C4 C15 1.516(5)
C5 C6 1.395(5)
C6 C7 1.391(5)
C7 C8 1.388(6)
C8 C16 1.526(6)
C9 C10 1.382(6)
C9 C14 1.385(6)
C10 C11 1.398(7)
C11 C12 1.351(7)
C12 C13 1.362(8)
C13 C14 1.383(7)
B2 B4 1.761(7)
B2 B5 1.764(8)
B2 B6 1.773(8)
B2 B3 1.781(8)
B3 B7 1.760(7)
B3 B4 1.761(8)
B4 B5 1.763(9)
B4 B7 1.766(8)
B4 B8 1.776(8)
B5 B8 1.778(8)
B5 B6 1.790(8)
B5 B9 1.809(8)
B6 B10 1.781(8)
B6 B9 1.787(7)
B7 B8 1.777(8)
B7 B11 1.795(8)
B8 B11 1.775(9)
B8 B9 1.782(8)
B9 B11 1.759(8)
B9 B10 1.761(8)
B10 B11 1.773(7)
C17 C22 1.495(5)
C17 B16 1.718(6)
C17 B12 1.723(7)
C17 B13 1.740(6)
C17 B20 1.747(7)
C17 C18 1.751(5)
C18 C25 1.501(6)
C18 B17 1.708(7)
C18 B21 1.717(6)
C18 B13 1.730(6)
C18 B20 1.750(6)
C19 C24 1.413(5)
C19 C20 1.426(5)
C20 C21 1.377(5)
C20 C31 1.505(5)
C21 C22 1.390(5)
C22 C23 1.400(5)
C23 C24 1.380(6)
C24 C32 1.527(6)
C25 C30 1.378(6)
C25 C26 1.392(6)
C30 C29 1.393(7)
C29 C28 1.358(8)
C28 C27 1.390(8)
C27 C26 1.378(7)
B12 B16 1.781(8)
B12 B13 1.782(7)
B12 B15 1.782(8)
B12 B14 1.783(8)
B13 B17 1.762(7)
B13 B14 1.769(8)
B14 B17 1.769(9)
B14 B18 1.778(9)
B14 B15 1.792(9)
B15 B18 1.768(8)
B15 B19 1.773(10)
B15 B16 1.776(8)
B16 B20 1.775(8)
B16 B19 1.776(8)
B17 B21 1.788(8)
B17 B18 1.794(8)
B18 B19 1.767(9)
B18 B21 1.784(9)
B19 B20 1.769(8)
B19 B21 1.782(8)
B20 B21 1.789(7)
C33 C38 1.499(6)
C33 B22 1.712(6)
C33 B26 1.716(6)
C33 C34 1.735(6)
C33 B30 1.736(6)
C33 B23 1.745(6)
C34 C41 1.507(6)
C34 B27 1.721(7)
C34 B31 1.723(7)
C34 B23 1.730(7)
C34 B30 1.752(7)
C35 C40 1.406(5)
C35 C36 1.412(5)
C36 C37 1.405(6)
C36 C47 1.522(6)
C37 C38 1.388(5)
C38 C39 1.384(5)
C39 C40 1.410(6)
C40 C48 1.523(5)
C41 C42 1.349(7)
C41 C46 1.366(8)
C42 C43 1.386(9)
C43 C44 1.321(13)
C44 C45 1.356(15)
C45 C46 1.422(12)
B22 B25 1.748(8)
B22 B26 1.762(7)
B22 B24 1.778(8)
B22 B23 1.785(7)
B23 B27 1.763(8)
B23 B24 1.773(7)
B24 B28 1.749(8)
B24 B25 1.757(8)
B24 B27 1.759(9)
B25 B26 1.764(8)
B25 B28 1.776(9)
B25 B29 1.791(9)
B26 B30 1.770(8)
B26 B29 1.773(8)
B27 H126 1.10(4)
B27 B28 1.766(9)
B27 B31 1.782(8)
B28 B29 1.768(8)
B28 B31 1.784(9)
B29 B30 1.743(8)
B29 B31 1.757(9)
B30 B31 1.772(8)
C101 Cl2 1.670(6)
C101 Cl1 1.731(7)
